data_7720008
loop_
_publ_author_name
'Dey, Bijoy'
'Titis, Jan'
'Mehta, Sakshi'
'Mondal, Abhishake'
'Chandrasekhar, Vadapalli'

_publ_section_title
;
 Thermal Monomerization Unlocks 3/2&#x2194;5/2 Spin Crossover in a
 Kinetically Trapped High Spin Fe(III) Dimer
;
_journal_name_full 'Dalton Transactions'
_journal_paper_doi 10.1039/D5DT02175H
_journal_year 2026
_chemical_formula_moiety 'C34 H38 Fe N4 O4, C N Se'
_chemical_formula_sum 'C35 H38 Fe N5 O4 Se'
_chemical_formula_weight 727.51
_space_group_crystal_system monoclinic
_space_group_IT_number 14
_space_group_name_Hall '-P 2ybc'
_space_group_name_H-M_alt 'P 1 21/c 1'
_atom_sites_solution_hydrogens geom
_atom_sites_solution_primary iterative
_audit_creation_date 2025-10-16
_audit_creation_method
;
Olex2 1.5
(compiled 2023.03.06 svn.rbb2c1857 for OlexSys, GUI svn.r6748)
;
_audit_update_record
;
2025-10-17 deposited with the CCDC.	2025-12-10 downloaded from the CCDC.
;
_cell_angle_alpha 90
_cell_angle_beta 90.486(4)
_cell_angle_gamma 90
_cell_formula_units_Z 4
_cell_length_a 10.5373(11)
_cell_length_b 10.8063(11)
_cell_length_c 29.723(3)
_cell_measurement_reflns_used 9641
_cell_measurement_temperature 100(2)
_cell_measurement_theta_max 27.46
_cell_measurement_theta_min 2.33
_cell_volume 3384.4(6)
_computing_cell_refinement 'SAINT V8.40B (?, 2016)'
_computing_data_reduction 'SAINT V8.40B (?, 2016)'
_computing_molecular_graphics 'Olex2 1.5 (Dolomanov et al., 2009)'
_computing_publication_material 'Olex2 1.5 (Dolomanov et al., 2009)'
_computing_structure_refinement 'SHELXL 2018/3 (Sheldrick, 2015)'
_computing_structure_solution 'olex2.solve 1.5 (Bourhis et al., 2015)'
_diffrn_ambient_temperature 100.0
_diffrn_measured_fraction_theta_full 0.980
_diffrn_measured_fraction_theta_max 0.977
_diffrn_measurement_device_type 'Bruker APEX-II CCD'
_diffrn_measurement_method '\f and \w scans'
_diffrn_radiation_type MoK\a
_diffrn_radiation_wavelength 0.71073
_diffrn_reflns_av_R_equivalents 0.0900
_diffrn_reflns_av_unetI/netI 0.0340
_diffrn_reflns_Laue_measured_fraction_full 0.980
_diffrn_reflns_Laue_measured_fraction_max 0.977
_diffrn_reflns_limit_h_max 13
_diffrn_reflns_limit_h_min -13
_diffrn_reflns_limit_k_max 14
_diffrn_reflns_limit_k_min -14
_diffrn_reflns_limit_l_max 38
_diffrn_reflns_limit_l_min -38
_diffrn_reflns_number 114578
_diffrn_reflns_point_group_measured_fraction_full 0.980
_diffrn_reflns_point_group_measured_fraction_max 0.977
_diffrn_reflns_theta_full 25.242
_diffrn_reflns_theta_max 27.552
_diffrn_reflns_theta_min 1.933
_diffrn_standards_number 0
_exptl_absorpt_coefficient_mu 1.56
_exptl_absorpt_correction_T_max 0.7455
_exptl_absorpt_correction_T_min 0.4337
_exptl_absorpt_correction_type multi-scan
_exptl_absorpt_process_details
;
SADABS-2016/2 (Bruker,2016/2) was used for absorption correction.
wR2(int) was 0.1545 before and 0.0891 after correction.
The Ratio of minimum to maximum transmission is 0.5818.
The \l/2 correction factor is Not present.
;
_exptl_crystal_colour Black
_exptl_crystal_density_diffrn 1.43
_exptl_crystal_description Block
_exptl_crystal_F_000 1500
_exptl_crystal_size_max 0.45
_exptl_crystal_size_mid 0.40
_exptl_crystal_size_min 0.35
_refine_diff_density_max 0.609
_refine_diff_density_min -0.402
_refine_diff_density_rms 0.066
_refine_ls_extinction_method none
_refine_ls_goodness_of_fit_ref 1.138
_refine_ls_hydrogen_treatment constr
_refine_ls_matrix_type full
_refine_ls_number_parameters 426
_refine_ls_number_reflns 7644
_refine_ls_number_restraints 0
_refine_ls_restrained_S_all 1.138
_refine_ls_R_factor_all 0.0927
_refine_ls_R_factor_gt 0.0750
_refine_ls_shift/su_max 0.001
_refine_ls_shift/su_mean 0.000
_refine_ls_structure_factor_coef Fsqd
_refine_ls_weighting_details 'w=1/[\s^2^(Fo^2^)+(0.0500P)^2^+5.4319P] where P=(Fo^2^+2Fc^2^)/3'
_refine_ls_weighting_scheme calc
_refine_ls_wR_factor_gt 0.1524
_refine_ls_wR_factor_ref 0.1598
_reflns_Friedel_coverage 0.000
_reflns_number_gt 6147
_reflns_number_total 7644
_reflns_threshold_expression 'I > 2\s(I)'
_cod_data_source_file d5dt02175h2.cif
_cod_data_source_block Complex_1
_cod_database_code 7720008
_shelx_shelxl_version_number 2018/3
_shelx_space_group_comment
;
The symmetry employed for this shelxl refinement is uniquely defined
by the following loop, which should always be used as a source of
symmetry information in preference to the above space-group names.
They are only intended as comments.
;
_olex2_refinement_description
;
1. Fixed Uiso
 At 1.2 times of:
  All C(H) groups, All C(H,H) groups, All N(H) groups
 At 1.5 times of:
  All C(H,H,H) groups
2. Others
 Fixed Sof: Se1(0.5) Se2(0.5)
3.a Ternary CH refined with riding coordinates:
 N2(H2), N4(H4)
3.b Secondary CH2 refined with riding coordinates:
 C27(H27A,H27B), C25(H25A,H25B), C9(H9A,H9B), C8(H8A,H8B), C10(H10A,H10B),
 C26(H26A,H26B)
3.c Aromatic/amide H refined with riding coordinates:
 C24(H24), C7(H7), C29(H29), C22(H22), C12(H12), C33(H33), C20(H20), C32(H32),
 C30(H30), C21(H21), C16(H16), C31(H31), C3(H3), C14(H14), C13(H13), C5(H5),
 C4(H4A), C15(H15)
3.d Idealised Me refined as rotating group:
 C34(H34A,H34B,H34C), C17(H17A,H17B,H17C)
;
_olex2_submission_special_instructions 'No special instructions were received'

loop_
_space_group_symop_operation_xyz
'x, y, z'
'-x, y+1/2, -z+1/2'
'-x, -y, -z'
'x, -y-1/2, z-1/2'

loop_
_atom_site_label
_atom_site_type_symbol
_atom_site_fract_x
_atom_site_fract_y
_atom_site_fract_z
_atom_site_U_iso_or_equiv
_atom_site_adp_type
_atom_site_occupancy
_atom_site_site_symmetry_order
_atom_site_calc_flag
_atom_site_refinement_flags_posn
_atom_site_refinement_flags_adp
_atom_site_refinement_flags_occupancy
_atom_site_disorder_assembly
_atom_site_disorder_group
Fe1 Fe 0.44788(5) 0.69089(5) 0.38913(2) 0.03804(15) Uani 1 1 d . . . . .
Se1 Se 0.3646(4) 0.1313(3) 0.29700(18) 0.1216(18) Uani 0.5 1 d . . P A 1
O2 O 0.2877(2) 0.7662(2) 0.40290(9) 0.0476(6) Uani 1 1 d . . . . .
O1 O 0.5522(3) 0.7640(3) 0.43491(9) 0.0520(7) Uani 1 1 d . . . . .
O4 O 0.0927(3) 0.9183(3) 0.40516(11) 0.0630(8) Uani 1 1 d . . . . .
N2 N 0.3631(3) 0.6319(3) 0.32293(10) 0.0424(7) Uani 1 1 d . . . . .
H2 H 0.422661 0.572811 0.308128 0.051 Uiso 1 1 calc R U . . .
N4 N 0.5990(3) 0.5541(3) 0.37877(9) 0.0397(6) Uani 1 1 d . . . . .
H4 H 0.569164 0.495191 0.354982 0.048 Uiso 1 1 calc R U . . .
N3 N 0.3909(3) 0.5430(3) 0.43131(9) 0.0437(7) Uani 1 1 d . . . . .
N1 N 0.5131(3) 0.8277(3) 0.34594(11) 0.0457(7) Uani 1 1 d . . . . .
O3 O 0.6444(3) 0.8244(4) 0.51499(11) 0.0751(10) Uani 1 1 d . . . . .
C18 C 0.1981(3) 0.7418(4) 0.43217(12) 0.0432(8) Uani 1 1 d . . . . .
C11 C 0.1648(4) 0.5450(4) 0.28569(13) 0.0469(9) Uani 1 1 d . . . . .
C19 C 0.0923(4) 0.8230(4) 0.43481(13) 0.0510(10) Uani 1 1 d . . . . .
C27 C 0.7231(4) 0.6050(4) 0.36428(15) 0.0506(9) Uani 1 1 d . . . . .
H27A H 0.751695 0.667926 0.386349 0.061 Uiso 1 1 calc R U . . .
H27B H 0.711863 0.646761 0.334865 0.061 Uiso 1 1 calc R U . . .
C28 C 0.8241(4) 0.5072(4) 0.36007(13) 0.0483(9) Uani 1 1 d . . . . .
C1 C 0.6006(3) 0.8755(4) 0.43914(15) 0.0510(10) Uani 1 1 d . . . . .
C23 C 0.2013(4) 0.6394(4) 0.46098(12) 0.0483(9) Uani 1 1 d . . . . .
C24 C 0.2968(4) 0.5458(4) 0.45840(11) 0.0459(9) Uani 1 1 d . . . . .
H24 H 0.289906 0.478726 0.478881 0.055 Uiso 1 1 calc R U . . .
C35 C 0.4374(4) 0.2751(4) 0.31330(14) 0.0546(10) Uani 1 1 d . . . . .
C7 C 0.5676(3) 0.9281(4) 0.35852(15) 0.0522(10) Uani 1 1 d . . . . .
H7 H 0.582793 0.988130 0.335831 0.063 Uiso 1 1 calc R U . . .
C6 C 0.6083(4) 0.9593(4) 0.40345(17) 0.0556(11) Uani 1 1 d . . . . .
C2 C 0.6464(4) 0.9120(5) 0.48277(18) 0.0626(13) Uani 1 1 d . . . . .
C25 C 0.4784(4) 0.4379(4) 0.43262(15) 0.0584(11) Uani 1 1 d . . . . .
H25A H 0.451473 0.374405 0.410524 0.070 Uiso 1 1 calc R U . . .
H25B H 0.478775 0.399988 0.462941 0.070 Uiso 1 1 calc R U . . .
C29 C 0.9289(4) 0.5052(4) 0.38840(14) 0.0558(10) Uani 1 1 d . . . . .
H29 H 0.938644 0.567393 0.410772 0.067 Uiso 1 1 calc R U . . .
C22 C 0.1049(4) 0.6235(5) 0.49345(14) 0.0630(12) Uani 1 1 d . . . . .
H22 H 0.108679 0.554915 0.513425 0.076 Uiso 1 1 calc R U . . .
C9 C 0.3562(4) 0.7463(4) 0.29560(14) 0.0572(10) Uani 1 1 d . . . . .
H9A H 0.288137 0.800722 0.307059 0.069 Uiso 1 1 calc R U . . .
H9B H 0.336103 0.725289 0.263912 0.069 Uiso 1 1 calc R U . . .
N5 N 0.4896(4) 0.3654(4) 0.31729(16) 0.0829(13) Uani 1 1 d . . . . .
C8 C 0.4803(4) 0.8113(4) 0.29829(14) 0.0608(11) Uani 1 1 d . . . . .
H8A H 0.546493 0.761849 0.283136 0.073 Uiso 1 1 calc R U . . .
H8B H 0.474334 0.892770 0.283194 0.073 Uiso 1 1 calc R U . . .
C10 C 0.2390(4) 0.5706(4) 0.32829(13) 0.0533(10) Uani 1 1 d . . . . .
H10A H 0.186056 0.622918 0.348026 0.064 Uiso 1 1 calc R U . . .
H10B H 0.253026 0.491036 0.344050 0.064 Uiso 1 1 calc R U . . .
C12 C 0.0512(4) 0.6022(5) 0.27821(17) 0.0651(12) Uani 1 1 d . . . . .
H12 H 0.023440 0.664351 0.298489 0.078 Uiso 1 1 calc R U . . .
C33 C 0.8122(4) 0.4156(4) 0.32759(16) 0.0605(11) Uani 1 1 d . . . . .
H33 H 0.740727 0.415775 0.307916 0.073 Uiso 1 1 calc R U . . .
C26 C 0.6093(4) 0.4845(4) 0.42143(13) 0.0533(10) Uani 1 1 d . . . . .
H26A H 0.641549 0.538932 0.445745 0.064 Uiso 1 1 calc R U . . .
H26B H 0.668667 0.414103 0.418055 0.064 Uiso 1 1 calc R U . . .
C20 C -0.0002(4) 0.8043(5) 0.46683(16) 0.0648(12) Uani 1 1 d . . . . .
H20 H -0.069739 0.859894 0.468760 0.078 Uiso 1 1 calc R U . . .
C32 C 0.9018(5) 0.3254(5) 0.3235(2) 0.0766(15) Uani 1 1 d . . . . .
H32 H 0.892142 0.263069 0.301247 0.092 Uiso 1 1 calc R U . . .
C30 C 1.0193(4) 0.4139(5) 0.38442(17) 0.0682(13) Uani 1 1 d . . . . .
H30 H 1.090396 0.412637 0.404269 0.082 Uiso 1 1 calc R U . . .
C21 C 0.0081(5) 0.7040(5) 0.49636(17) 0.0718(14) Uani 1 1 d . . . . .
H21 H -0.054978 0.692695 0.518625 0.086 Uiso 1 1 calc R U . . .
C16 C 0.2034(5) 0.4561(5) 0.25569(15) 0.0652(12) Uani 1 1 d . . . . .
H16 H 0.282142 0.415008 0.260332 0.078 Uiso 1 1 calc R U . . .
C31 C 1.0068(5) 0.3244(5) 0.3518(2) 0.0781(15) Uani 1 1 d . . . . .
H31 H 1.069899 0.262287 0.348661 0.094 Uiso 1 1 calc R U . . .
C3 C 0.6906(5) 1.0315(5) 0.4886(2) 0.0852(18) Uani 1 1 d . . . . .
H3 H 0.717865 1.057433 0.517661 0.102 Uiso 1 1 calc R U . . .
C34 C -0.0100(5) 1.0035(5) 0.4076(2) 0.0818(15) Uani 1 1 d . . . . .
H34A H -0.089513 0.960772 0.400125 0.123 Uiso 1 1 calc R U . . .
H34B H 0.003562 1.071089 0.386206 0.123 Uiso 1 1 calc R U . . .
H34C H -0.014936 1.037155 0.438148 0.123 Uiso 1 1 calc R U . . .
C14 C 0.0134(6) 0.4836(7) 0.2128(2) 0.096(2) Uani 1 1 d . . . . .
H14 H -0.039844 0.461661 0.188107 0.115 Uiso 1 1 calc R U . . .
C13 C -0.0235(5) 0.5717(7) 0.2421(2) 0.0876(19) Uani 1 1 d . . . . .
H13 H -0.102198 0.612873 0.237518 0.105 Uiso 1 1 calc R U . . .
C5 C 0.6554(5) 1.0799(4) 0.4112(2) 0.0832(17) Uani 1 1 d . . . . .
H5 H 0.658771 1.137506 0.387080 0.100 Uiso 1 1 calc R U . . .
C4 C 0.6961(6) 1.1140(5) 0.4531(3) 0.100(2) Uani 1 1 d . . . . .
H4A H 0.728453 1.195018 0.457910 0.120 Uiso 1 1 calc R U . . .
C15 C 0.1288(6) 0.4258(6) 0.21883(18) 0.0892(18) Uani 1 1 d . . . . .
H15 H 0.156852 0.365631 0.197850 0.107 Uiso 1 1 calc R U . . .
C17 C 0.6868(6) 0.8586(7) 0.55888(18) 0.099(2) Uani 1 1 d . . . . .
H17A H 0.767263 0.903603 0.556709 0.148 Uiso 1 1 calc R U . . .
H17B H 0.699145 0.784058 0.577163 0.148 Uiso 1 1 calc R U . . .
H17C H 0.623116 0.911795 0.572972 0.148 Uiso 1 1 calc R U . . .
Se2 Se 0.3422(3) 0.1419(4) 0.31240(16) 0.0911(9) Uani 0.5 1 d . . P A 2

loop_
_atom_site_aniso_label
_atom_site_aniso_U_11
_atom_site_aniso_U_22
_atom_site_aniso_U_33
_atom_site_aniso_U_23
_atom_site_aniso_U_13
_atom_site_aniso_U_12
Fe1 0.0399(3) 0.0384(3) 0.0360(3) -0.0055(2) 0.00627(19) -0.0120(2)
Se1 0.119(3) 0.0448(10) 0.200(4) 0.0309(16) -0.071(2) -0.0316(13)
O2 0.0521(15) 0.0425(14) 0.0484(14) -0.0048(11) 0.0152(12) -0.0068(12)
O1 0.0556(16) 0.0499(15) 0.0505(15) -0.0148(12) 0.0025(12) -0.0165(13)
O4 0.0591(18) 0.0578(18) 0.072(2) -0.0096(15) 0.0124(15) 0.0026(15)
N2 0.0422(17) 0.0475(17) 0.0376(15) -0.0036(13) 0.0025(12) -0.0076(14)
N4 0.0414(16) 0.0402(16) 0.0376(15) -0.0044(12) 0.0017(12) -0.0077(13)
N3 0.0475(18) 0.0474(17) 0.0363(15) 0.0005(13) 0.0015(13) -0.0158(14)
N1 0.0417(16) 0.0412(17) 0.0544(18) 0.0021(14) 0.0064(14) -0.0106(14)
O3 0.075(2) 0.088(3) 0.0621(19) -0.0286(19) -0.0058(16) -0.0239(19)
C18 0.042(2) 0.050(2) 0.0378(18) -0.0153(16) 0.0068(15) -0.0172(17)
C11 0.040(2) 0.049(2) 0.051(2) 0.0051(17) -0.0047(16) -0.0114(17)
C19 0.052(2) 0.052(2) 0.049(2) -0.0198(18) 0.0048(17) -0.0112(19)
C27 0.047(2) 0.043(2) 0.062(2) -0.0080(18) 0.0101(18) -0.0074(17)
C28 0.045(2) 0.046(2) 0.054(2) -0.0078(17) 0.0089(17) -0.0087(17)
C1 0.0296(18) 0.049(2) 0.075(3) -0.026(2) 0.0003(17) -0.0029(16)
C23 0.047(2) 0.061(2) 0.0369(19) -0.0111(17) 0.0058(16) -0.0211(19)
C24 0.050(2) 0.056(2) 0.0317(17) 0.0029(16) -0.0011(15) -0.0203(18)
C35 0.052(2) 0.052(2) 0.059(2) -0.0086(19) -0.0163(19) 0.007(2)
C7 0.0347(19) 0.042(2) 0.080(3) 0.0068(19) 0.0059(18) -0.0030(16)
C6 0.0339(19) 0.041(2) 0.091(3) -0.012(2) -0.0094(19) -0.0016(16)
C2 0.036(2) 0.067(3) 0.085(3) -0.041(3) -0.005(2) -0.003(2)
C25 0.071(3) 0.052(2) 0.052(2) 0.0118(19) 0.006(2) -0.005(2)
C29 0.049(2) 0.061(3) 0.057(2) -0.003(2) 0.0068(19) -0.015(2)
C22 0.063(3) 0.082(3) 0.045(2) -0.003(2) 0.014(2) -0.026(2)
C9 0.065(3) 0.058(2) 0.049(2) 0.0101(19) -0.0013(19) -0.009(2)
N5 0.079(3) 0.074(3) 0.096(3) -0.035(2) -0.019(2) -0.009(2)
C8 0.070(3) 0.064(3) 0.048(2) 0.010(2) 0.011(2) -0.018(2)
C10 0.044(2) 0.069(3) 0.047(2) -0.0035(19) 0.0035(17) -0.014(2)
C12 0.047(2) 0.069(3) 0.080(3) 0.018(2) -0.001(2) -0.006(2)
C33 0.051(2) 0.057(3) 0.073(3) -0.020(2) 0.002(2) -0.006(2)
C26 0.054(2) 0.059(3) 0.046(2) 0.0066(18) 0.0015(18) 0.002(2)
C20 0.050(2) 0.077(3) 0.067(3) -0.026(3) 0.019(2) -0.013(2)
C32 0.076(3) 0.053(3) 0.102(4) -0.025(3) 0.019(3) -0.005(2)
C30 0.051(3) 0.082(3) 0.072(3) 0.019(3) 0.006(2) -0.002(2)
C21 0.060(3) 0.094(4) 0.062(3) -0.015(3) 0.028(2) -0.022(3)
C16 0.062(3) 0.073(3) 0.061(3) -0.009(2) -0.014(2) 0.004(2)
C31 0.069(3) 0.056(3) 0.110(4) 0.014(3) 0.028(3) 0.009(2)
C3 0.061(3) 0.064(3) 0.130(5) -0.049(3) -0.033(3) 0.000(3)
C34 0.076(3) 0.077(3) 0.093(4) -0.012(3) 0.007(3) 0.018(3)
C14 0.081(4) 0.138(6) 0.068(3) 0.037(4) -0.038(3) -0.065(4)
C13 0.048(3) 0.120(5) 0.094(4) 0.049(4) -0.025(3) -0.019(3)
C5 0.063(3) 0.043(2) 0.144(5) -0.006(3) -0.028(3) -0.008(2)
C4 0.079(4) 0.049(3) 0.171(7) -0.037(4) -0.043(4) -0.006(3)
C15 0.105(5) 0.094(4) 0.068(3) -0.019(3) -0.017(3) -0.029(4)
C17 0.090(4) 0.136(6) 0.069(3) -0.045(4) -0.007(3) -0.036(4)
Se2 0.0601(9) 0.0725(13) 0.140(2) 0.0195(11) -0.0298(11) -0.0023(7)

loop_
_atom_type_symbol
_atom_type_description
_atom_type_scat_dispersion_real
_atom_type_scat_dispersion_imag
_atom_type_scat_source
C C 0.0033 0.0016 'International Tables Vol C Tables 4.2.6.8 and 6.1.1.4'
H H 0.0000 0.0000 'International Tables Vol C Tables 4.2.6.8 and 6.1.1.4'
Fe Fe 0.3463 0.8444 'International Tables Vol C Tables 4.2.6.8 and 6.1.1.4'
N N 0.0061 0.0033 'International Tables Vol C Tables 4.2.6.8 and 6.1.1.4'
O O 0.0106 0.0060 'International Tables Vol C Tables 4.2.6.8 and 6.1.1.4'
Se Se -0.0929 2.2259 'International Tables Vol C Tables 4.2.6.8 and 6.1.1.4'

loop_
_geom_angle_atom_site_label_1
_geom_angle_atom_site_label_2
_geom_angle_atom_site_label_3
_geom_angle
_geom_angle_site_symmetry_1
_geom_angle_site_symmetry_3
_geom_angle_publ_flag
O2 Fe1 N2 87.90(11) . . ?
O2 Fe1 N4 162.62(11) . . ?
O2 Fe1 N3 86.52(12) . . ?
O2 Fe1 N1 97.24(12) . . ?
O1 Fe1 O2 100.03(12) . . ?
O1 Fe1 N2 164.19(11) . . ?
O1 Fe1 N4 87.97(12) . . ?
O1 Fe1 N3 93.13(12) . . ?
O1 Fe1 N1 87.39(12) . . ?
N4 Fe1 N2 88.27(11) . . ?
N3 Fe1 N2 101.05(11) . . ?
N3 Fe1 N4 77.59(12) . . ?
N1 Fe1 N2 77.99(12) . . ?
N1 Fe1 N4 98.52(12) . . ?
N1 Fe1 N3 176.06(13) . . ?
C18 O2 Fe1 133.9(3) . . ?
C1 O1 Fe1 131.8(3) . . ?
C19 O4 C34 116.8(4) . . ?
Fe1 N2 H2 108.7 . . ?
C9 N2 Fe1 105.2(2) . . ?
C9 N2 H2 108.7 . . ?
C10 N2 Fe1 112.3(2) . . ?
C10 N2 H2 108.7 . . ?
C10 N2 C9 113.2(3) . . ?
Fe1 N4 H4 107.6 . . ?
C27 N4 Fe1 115.6(2) . . ?
C27 N4 H4 107.6 . . ?
C26 N4 Fe1 105.7(2) . . ?
C26 N4 H4 107.6 . . ?
C26 N4 C27 112.3(3) . . ?
C24 N3 Fe1 125.3(3) . . ?
C24 N3 C25 119.5(3) . . ?
C25 N3 Fe1 114.7(2) . . ?
C7 N1 Fe1 124.9(3) . . ?
C7 N1 C8 119.1(3) . . ?
C8 N1 Fe1 115.7(2) . . ?
C2 O3 C17 117.5(4) . . ?
O2 C18 C19 118.7(4) . . ?
O2 C18 C23 123.3(4) . . ?
C23 C18 C19 118.0(3) . . ?
C12 C11 C10 120.1(4) . . ?
C12 C11 C16 118.4(4) . . ?
C16 C11 C10 121.3(4) . . ?
O4 C19 C18 115.2(3) . . ?
O4 C19 C20 124.4(4) . . ?
C20 C19 C18 120.3(4) . . ?
N4 C27 H27A 109.0 . . ?
N4 C27 H27B 109.0 . . ?
N4 C27 C28 112.8(3) . . ?
H27A C27 H27B 107.8 . . ?
C28 C27 H27A 109.0 . . ?
C28 C27 H27B 109.0 . . ?
C29 C28 C27 121.4(4) . . ?
C29 C28 C33 118.7(4) . . ?
C33 C28 C27 119.9(4) . . ?
O1 C1 C6 123.1(4) . . ?
O1 C1 C2 117.8(4) . . ?
C6 C1 C2 119.1(4) . . ?
C18 C23 C24 122.7(3) . . ?
C18 C23 C22 119.9(4) . . ?
C22 C23 C24 117.4(4) . . ?
N3 C24 C23 126.8(4) . . ?
N3 C24 H24 116.6 . . ?
C23 C24 H24 116.6 . . ?
N5 C35 Se1 169.9(5) . . ?
N5 C35 Se2 172.5(5) . . ?
N1 C7 H7 116.6 . . ?
N1 C7 C6 126.7(4) . . ?
C6 C7 H7 116.6 . . ?
C1 C6 C7 122.2(4) . . ?
C1 C6 C5 119.8(5) . . ?
C5 C6 C7 117.9(5) . . ?
O3 C2 C1 116.2(4) . . ?
O3 C2 C3 125.0(5) . . ?
C3 C2 C1 118.7(5) . . ?
N3 C25 H25A 110.1 . . ?
N3 C25 H25B 110.1 . . ?
N3 C25 C26 108.2(3) . . ?
H25A C25 H25B 108.4 . . ?
C26 C25 H25A 110.1 . . ?
C26 C25 H25B 110.1 . . ?
C28 C29 H29 119.8 . . ?
C30 C29 C28 120.5(4) . . ?
C30 C29 H29 119.8 . . ?
C23 C22 H22 119.5 . . ?
C21 C22 C23 120.9(5) . . ?
C21 C22 H22 119.5 . . ?
N2 C9 H9A 109.9 . . ?
N2 C9 H9B 109.9 . . ?
N2 C9 C8 109.0(4) . . ?
H9A C9 H9B 108.3 . . ?
C8 C9 H9A 109.9 . . ?
C8 C9 H9B 109.9 . . ?
N1 C8 C9 108.0(3) . . ?
N1 C8 H8A 110.1 . . ?
N1 C8 H8B 110.1 . . ?
C9 C8 H8A 110.1 . . ?
C9 C8 H8B 110.1 . . ?
H8A C8 H8B 108.4 . . ?
N2 C10 C11 116.4(3) . . ?
N2 C10 H10A 108.2 . . ?
N2 C10 H10B 108.2 . . ?
C11 C10 H10A 108.2 . . ?
C11 C10 H10B 108.2 . . ?
H10A C10 H10B 107.3 . . ?
C11 C12 H12 119.4 . . ?
C11 C12 C13 121.1(5) . . ?
C13 C12 H12 119.4 . . ?
C28 C33 H33 119.6 . . ?
C32 C33 C28 120.9(5) . . ?
C32 C33 H33 119.6 . . ?
N4 C26 C25 107.4(3) . . ?
N4 C26 H26A 110.2 . . ?
N4 C26 H26B 110.2 . . ?
C25 C26 H26A 110.2 . . ?
C25 C26 H26B 110.2 . . ?
H26A C26 H26B 108.5 . . ?
C19 C20 H20 119.8 . . ?
C19 C20 C21 120.4(5) . . ?
C21 C20 H20 119.8 . . ?
C33 C32 H32 119.9 . . ?
C33 C32 C31 120.2(5) . . ?
C31 C32 H32 119.9 . . ?
C29 C30 H30 119.9 . . ?
C31 C30 C29 120.2(5) . . ?
C31 C30 H30 119.9 . . ?
C22 C21 C20 120.4(4) . . ?
C22 C21 H21 119.8 . . ?
C20 C21 H21 119.8 . . ?
C11 C16 H16 119.7 . . ?
C11 C16 C15 120.7(5) . . ?
C15 C16 H16 119.7 . . ?
C32 C31 H31 120.2 . . ?
C30 C31 C32 119.6(5) . . ?
C30 C31 H31 120.2 . . ?
C2 C3 H3 119.3 . . ?
C2 C3 C4 121.5(5) . . ?
C4 C3 H3 119.3 . . ?
O4 C34 H34A 109.5 . . ?
O4 C34 H34B 109.5 . . ?
O4 C34 H34C 109.5 . . ?
H34A C34 H34B 109.5 . . ?
H34A C34 H34C 109.5 . . ?
H34B C34 H34C 109.5 . . ?
C13 C14 H14 120.2 . . ?
C13 C14 C15 119.7(5) . . ?
C15 C14 H14 120.2 . . ?
C12 C13 H13 119.7 . . ?
C14 C13 C12 120.7(5) . . ?
C14 C13 H13 119.7 . . ?
C6 C5 H5 119.8 . . ?
C4 C5 C6 120.3(6) . . ?
C4 C5 H5 119.8 . . ?
C3 C4 H4A 119.8 . . ?
C5 C4 C3 120.5(5) . . ?
C5 C4 H4A 119.8 . . ?
C16 C15 H15 120.3 . . ?
C14 C15 C16 119.4(6) . . ?
C14 C15 H15 120.3 . . ?
O3 C17 H17A 109.5 . . ?
O3 C17 H17B 109.5 . . ?
O3 C17 H17C 109.5 . . ?
H17A C17 H17B 109.5 . . ?
H17A C17 H17C 109.5 . . ?
H17B C17 H17C 109.5 . . ?

loop_
_geom_bond_atom_site_label_1
_geom_bond_atom_site_label_2
_geom_bond_distance
_geom_bond_site_symmetry_2
_geom_bond_publ_flag
Fe1 O2 1.921(3) . ?
Fe1 O1 1.913(3) . ?
Fe1 N2 2.246(3) . ?
Fe1 N4 2.197(3) . ?
Fe1 N3 2.121(3) . ?
Fe1 N1 2.079(3) . ?
Se1 C35 1.798(6) . ?
O2 C18 1.316(4) . ?
O1 C1 1.314(5) . ?
O4 C19 1.355(5) . ?
O4 C34 1.423(6) . ?
N2 H2 1.0000 . ?
N2 C9 1.480(5) . ?
N2 C10 1.476(5) . ?
N4 H4 1.0000 . ?
N4 C27 1.486(5) . ?
N4 C26 1.478(5) . ?
N3 C24 1.283(5) . ?
N3 C25 1.464(5) . ?
N1 C7 1.282(5) . ?
N1 C8 1.466(5) . ?
O3 C2 1.347(6) . ?
O3 C17 1.424(6) . ?
C18 C19 1.421(6) . ?
C18 C23 1.400(6) . ?
C11 C10 1.508(5) . ?
C11 C12 1.365(6) . ?
C11 C16 1.375(6) . ?
C19 C20 1.383(6) . ?
C27 H27A 0.9900 . ?
C27 H27B 0.9900 . ?
C27 C28 1.506(6) . ?
C28 C29 1.383(6) . ?
C28 C33 1.387(6) . ?
C1 C6 1.398(6) . ?
C1 C2 1.435(6) . ?
C23 C24 1.429(6) . ?
C23 C22 1.418(5) . ?
C24 H24 0.9500 . ?
C35 N5 1.126(6) . ?
C35 Se2 1.754(6) . ?
C7 H7 0.9500 . ?
C7 C6 1.439(6) . ?
C6 C5 1.412(6) . ?
C2 C3 1.383(7) . ?
C25 H25A 0.9900 . ?
C25 H25B 0.9900 . ?
C25 C26 1.508(6) . ?
C29 H29 0.9500 . ?
C29 C30 1.378(7) . ?
C22 H22 0.9500 . ?
C22 C21 1.344(7) . ?
C9 H9A 0.9900 . ?
C9 H9B 0.9900 . ?
C9 C8 1.486(6) . ?
C8 H8A 0.9900 . ?
C8 H8B 0.9900 . ?
C10 H10A 0.9900 . ?
C10 H10B 0.9900 . ?
C12 H12 0.9500 . ?
C12 C13 1.367(8) . ?
C33 H33 0.9500 . ?
C33 C32 1.363(7) . ?
C26 H26A 0.9900 . ?
C26 H26B 0.9900 . ?
C20 H20 0.9500 . ?
C20 C21 1.397(7) . ?
C32 H32 0.9500 . ?
C32 C31 1.383(8) . ?
C30 H30 0.9500 . ?
C30 C31 1.375(8) . ?
C21 H21 0.9500 . ?
C16 H16 0.9500 . ?
C16 C15 1.382(7) . ?
C31 H31 0.9500 . ?
C3 H3 0.9500 . ?
C3 C4 1.384(9) . ?
C34 H34A 0.9800 . ?
C34 H34B 0.9800 . ?
C34 H34C 0.9800 . ?
C14 H14 0.9500 . ?
C14 C13 1.349(9) . ?
C14 C15 1.377(9) . ?
C13 H13 0.9500 . ?
C5 H5 0.9500 . ?
C5 C4 1.365(9) . ?
C4 H4A 0.9500 . ?
C15 H15 0.9500 . ?
C17 H17A 0.9800 . ?
C17 H17B 0.9800 . ?
C17 H17C 0.9800 . ?

loop_
_geom_torsion_atom_site_label_1
_geom_torsion_atom_site_label_2
_geom_torsion_atom_site_label_3
_geom_torsion_atom_site_label_4
_geom_torsion
_geom_torsion_site_symmetry_1
_geom_torsion_site_symmetry_2
_geom_torsion_site_symmetry_3
_geom_torsion_site_symmetry_4
_geom_torsion_publ_flag
Fe1 O2 C18 C19 176.6(2) . . . . ?
Fe1 O2 C18 C23 -3.5(5) . . . . ?
Fe1 O1 C1 C6 -15.9(5) . . . . ?
Fe1 O1 C1 C2 163.6(3) . . . . ?
Fe1 N2 C9 C8 48.1(4) . . . . ?
Fe1 N2 C10 C11 171.0(3) . . . . ?
Fe1 N4 C27 C28 177.1(3) . . . . ?
Fe1 N4 C26 C25 53.0(4) . . . . ?
Fe1 N3 C24 C23 10.0(5) . . . . ?
Fe1 N3 C25 C26 25.7(4) . . . . ?
Fe1 N1 C7 C6 8.2(6) . . . . ?
Fe1 N1 C8 C9 31.2(5) . . . . ?
O2 C18 C19 O4 1.8(5) . . . . ?
O2 C18 C19 C20 -176.4(3) . . . . ?
O2 C18 C23 C24 -5.8(5) . . . . ?
O2 C18 C23 C22 176.3(3) . . . . ?
O1 C1 C6 C7 -2.4(6) . . . . ?
O1 C1 C6 C5 176.7(4) . . . . ?
O1 C1 C2 O3 4.9(5) . . . . ?
O1 C1 C2 C3 -176.1(4) . . . . ?
O4 C19 C20 C21 -179.3(4) . . . . ?
N2 C9 C8 N1 -53.1(5) . . . . ?
N4 C27 C28 C29 -113.7(4) . . . . ?
N4 C27 C28 C33 65.6(5) . . . . ?
N3 C25 C26 N4 -52.4(4) . . . . ?
N1 C7 C6 C1 5.1(6) . . . . ?
N1 C7 C6 C5 -173.9(4) . . . . ?
O3 C2 C3 C4 176.3(5) . . . . ?
C18 C19 C20 C21 -1.2(6) . . . . ?
C18 C23 C24 N3 1.5(6) . . . . ?
C18 C23 C22 C21 1.6(6) . . . . ?
C11 C12 C13 C14 0.1(8) . . . . ?
C11 C16 C15 C14 -1.4(8) . . . . ?
C19 C18 C23 C24 174.1(3) . . . . ?
C19 C18 C23 C22 -3.9(5) . . . . ?
C19 C20 C21 C22 -1.2(7) . . . . ?
C27 N4 C26 C25 179.9(3) . . . . ?
C27 C28 C29 C30 179.0(4) . . . . ?
C27 C28 C33 C32 -179.3(4) . . . . ?
C28 C29 C30 C31 0.8(7) . . . . ?
C28 C33 C32 C31 -0.4(8) . . . . ?
C1 C6 C5 C4 1.5(7) . . . . ?
C1 C2 C3 C4 -2.6(8) . . . . ?
C23 C18 C19 O4 -178.1(3) . . . . ?
C23 C18 C19 C20 3.7(5) . . . . ?
C23 C22 C21 C20 1.0(7) . . . . ?
C24 N3 C25 C26 -146.5(3) . . . . ?
C24 C23 C22 C21 -176.5(4) . . . . ?
C7 N1 C8 C9 -142.3(4) . . . . ?
C7 C6 C5 C4 -179.5(5) . . . . ?
C6 C1 C2 O3 -175.6(4) . . . . ?
C6 C1 C2 C3 3.4(6) . . . . ?
C6 C5 C4 C3 -0.6(9) . . . . ?
C2 C1 C6 C7 178.2(4) . . . . ?
C2 C1 C6 C5 -2.8(6) . . . . ?
C2 C3 C4 C5 1.2(9) . . . . ?
C25 N3 C24 C23 -178.6(4) . . . . ?
C29 C28 C33 C32 0.0(7) . . . . ?
C29 C30 C31 C32 -1.2(7) . . . . ?
C22 C23 C24 N3 179.6(4) . . . . ?
C9 N2 C10 C11 52.1(5) . . . . ?
C8 N1 C7 C6 -179.0(4) . . . . ?
C10 N2 C9 C8 171.0(3) . . . . ?
C10 C11 C12 C13 -173.6(4) . . . . ?
C10 C11 C16 C15 174.2(5) . . . . ?
C12 C11 C10 N2 -115.5(4) . . . . ?
C12 C11 C16 C15 0.2(7) . . . . ?
C33 C28 C29 C30 -0.2(6) . . . . ?
C33 C32 C31 C30 1.0(8) . . . . ?
C26 N4 C27 C28 55.7(4) . . . . ?
C16 C11 C10 N2 70.6(5) . . . . ?
C16 C11 C12 C13 0.5(7) . . . . ?
C34 O4 C19 C18 -178.4(4) . . . . ?
C34 O4 C19 C20 -0.3(6) . . . . ?
C13 C14 C15 C16 2.0(9) . . . . ?
C15 C14 C13 C12 -1.4(8) . . . . ?
C17 O3 C2 C1 -178.7(4) . . . . ?
C17 O3 C2 C3 2.4(7) . . . . ?
